data_4101933
loop_
_publ_author_name
'Jarrod W. Johnson'
'Michael Gretes'
'Valerie J. Goodfellow'
'Laura Marrone'
'Miriam L. Heynen'
'Natalie C. J. Strynadka'
'Gary I. Dmitrienko'

_publ_section_title
;
 Cyclobutanone Analogues of \b-Lactams Revisited: Insights into
 Conformational Requirements for Inhibition of Serine- and
 Metallo-\b-Lactamases
;
_journal_name_full 'Journal of the American Chemical Society'
_journal_page_first 2558
_journal_page_last 2560
_journal_paper_doi 10.1021/ja9086374
_journal_volume 132
_journal_year 2010
_chemical_formula_sum 'C8 H8 Cl2 O4 S'
_chemical_formula_weight 271.10
_chemical_name_systematic
; 
 ? 
;
_space_group_IT_number 2
_symmetry_cell_setting triclinic
_symmetry_space_group_name_Hall '-P 1'
_symmetry_space_group_name_H-M 'P -1'
_atom_sites_solution_hydrogens geom
_atom_sites_solution_primary direct
_atom_sites_solution_secondary difmap
_audit_creation_method SHELXL-97
_cell_angle_alpha 81.3570(10)
_cell_angle_beta 86.3610(10)
_cell_angle_gamma 72.6650(10)
_cell_formula_units_Z 2
_cell_length_a 7.6143(4)
_cell_length_b 7.8046(4)
_cell_length_c 9.7974(5)
_cell_measurement_temperature 296(2)
_cell_volume 549.36(5)
_computing_structure_refinement 'SHELXL-97 (Sheldrick, 1997)'
_computing_structure_solution 'SHELXS-97 (Sheldrick, 1990)'
_diffrn_ambient_temperature 296(2)
_diffrn_measured_fraction_theta_full 0.982
_diffrn_measured_fraction_theta_max 0.982
_diffrn_radiation_monochromator graphite
_diffrn_radiation_source 'fine-focus sealed tube'
_diffrn_radiation_type MoK\a
_diffrn_radiation_wavelength 0.71073
_diffrn_reflns_av_R_equivalents 0.0182
_diffrn_reflns_av_sigmaI/netI 0.0248
_diffrn_reflns_limit_h_max 10
_diffrn_reflns_limit_h_min -10
_diffrn_reflns_limit_k_max 10
_diffrn_reflns_limit_k_min -9
_diffrn_reflns_limit_l_max 13
_diffrn_reflns_limit_l_min -13
_diffrn_reflns_number 5909
_diffrn_reflns_theta_full 29.99
_diffrn_reflns_theta_max 29.99
_diffrn_reflns_theta_min 3.23
_exptl_absorpt_coefficient_mu 0.770
_exptl_absorpt_correction_T_max 0.9133
_exptl_absorpt_correction_T_min 0.7585
_exptl_absorpt_correction_type empirical
_exptl_absorpt_process_details 'APEX II'
_exptl_crystal_colour Colourless
_exptl_crystal_density_diffrn 1.639
_exptl_crystal_density_method 'not measured'
_exptl_crystal_description Block
_exptl_crystal_F_000 276
_exptl_crystal_size_max 0.38
_exptl_crystal_size_mid 0.20
_exptl_crystal_size_min 0.12
_refine_diff_density_max 0.444
_refine_diff_density_min -0.445
_refine_diff_density_rms 0.050
_refine_ls_extinction_method none
_refine_ls_goodness_of_fit_ref 1.181
_refine_ls_hydrogen_treatment mixed
_refine_ls_matrix_type full
_refine_ls_number_parameters 140
_refine_ls_number_reflns 3131
_refine_ls_number_restraints 0
_refine_ls_restrained_S_all 1.181
_refine_ls_R_factor_all 0.0472
_refine_ls_R_factor_gt 0.0408
_refine_ls_shift/su_max 0.000
_refine_ls_shift/su_mean 0.000
_refine_ls_structure_factor_coef Fsqd
_refine_ls_weighting_details 'calc w=1/[\s^2^(Fo^2^)+(0.0256P)^2^+0.2316P] where P=(Fo^2^+2Fc^2^)/3'
_refine_ls_weighting_scheme calc
_refine_ls_wR_factor_gt 0.0940
_refine_ls_wR_factor_ref 0.0982
_reflns_number_gt 2695
_reflns_number_total 3131
_reflns_threshold_expression >2sigma(I)
_cod_data_source_file ja9086374_si_003.cif
_cod_data_source_block jj05_850_0m
_cod_database_code 4101933

loop_
_symmetry_equiv_pos_as_xyz
'x, y, z'
'-x, -y, -z'

loop_
_atom_site_label
_atom_site_type_symbol
_atom_site_fract_x
_atom_site_fract_y
_atom_site_fract_z
_atom_site_U_iso_or_equiv
_atom_site_adp_type
_atom_site_occupancy
_atom_site_symmetry_multiplicity
_atom_site_calc_flag
_atom_site_refinement_flags
_atom_site_disorder_assembly
_atom_site_disorder_group
C1 C 0.5972(3) 0.2980(2) 0.73531(18) 0.0412(4) Uani 1 1 d . . .
H1A H 0.5787 0.2589 0.6482 0.049 Uiso 1 1 calc R . .
S2 S 0.39527(7) 0.35994(6) 0.84552(5) 0.04923(14) Uani 1 1 d . . .
C3 C 0.3440(2) 0.5973(2) 0.76933(16) 0.0371(3) Uani 1 1 d . . .
H3A H 0.2624 0.6755 0.8310 0.045 Uiso 1 1 calc R . .
C4 C 0.5316(2) 0.6359(2) 0.75263(16) 0.0343(3) Uani 1 1 d . . .
H4A H 0.5611 0.6655 0.8406 0.041 Uiso 1 1 calc R . .
C5 C 0.6755(2) 0.4621(2) 0.72204(16) 0.0358(3) Uani 1 1 d . . .
H5A H 0.7415 0.4784 0.6342 0.043 Uiso 1 1 calc R . .
C6 C 0.8049(2) 0.3557(3) 0.83983(19) 0.0434(4) Uani 1 1 d . . .
C7 C 0.7677(3) 0.1785(2) 0.8175(2) 0.0478(4) Uani 1 1 d . . .
Cl8 Cl 0.74268(9) 0.02414(9) 0.96081(7) 0.0775(2) Uani 1 1 d . . .
Cl9 Cl 0.94404(10) 0.07041(9) 0.70335(8) 0.0831(2) Uani 1 1 d . . .
O10 O 0.8842(2) 0.3953(2) 0.92443(16) 0.0624(4) Uani 1 1 d . . .
O11 O 0.26809(16) 0.63176(17) 0.63735(12) 0.0418(3) Uani 1 1 d . . .
C12 C 0.0895(3) 0.6066(3) 0.6392(2) 0.0544(5) Uani 1 1 d . . .
H12A H 0.0445 0.6316 0.5468 0.082 Uiso 1 1 calc R . .
H12B H 0.0071 0.6876 0.6954 0.082 Uiso 1 1 calc R . .
H12C H 0.0970 0.4837 0.6766 0.082 Uiso 1 1 calc R . .
C13 C 0.5240(2) 0.7966(2) 0.64239(16) 0.0349(3) Uani 1 1 d . . .
O14 O 0.61715(18) 0.78675(16) 0.53705(13) 0.0451(3) Uani 1 1 d . . .
O15 O 0.4062(2) 0.94677(18) 0.67427(15) 0.0517(4) Uani 1 1 d . . .
H15A H 0.405(4) 1.027(4) 0.607(3) 0.084(9) Uiso 1 1 d . . .

loop_
_atom_site_aniso_label
_atom_site_aniso_U_11
_atom_site_aniso_U_22
_atom_site_aniso_U_33
_atom_site_aniso_U_23
_atom_site_aniso_U_13
_atom_site_aniso_U_12
C1 0.0508(10) 0.0308(8) 0.0406(8) 0.0021(6) -0.0043(7) -0.0124(7)
S2 0.0488(3) 0.0408(2) 0.0545(3) 0.01490(19) 0.0008(2) -0.01865(19)
C3 0.0402(8) 0.0349(8) 0.0337(7) 0.0034(6) 0.0027(6) -0.0117(6)
C4 0.0414(8) 0.0307(7) 0.0302(7) 0.0021(5) -0.0021(6) -0.0122(6)
C5 0.0396(8) 0.0318(7) 0.0334(7) 0.0046(6) 0.0009(6) -0.0112(6)
C6 0.0380(8) 0.0438(9) 0.0430(9) 0.0074(7) 0.0013(7) -0.0109(7)
C7 0.0508(10) 0.0344(8) 0.0494(10) 0.0097(7) -0.0001(8) -0.0068(7)
Cl8 0.0698(4) 0.0599(3) 0.0866(4) 0.0425(3) -0.0091(3) -0.0183(3)
Cl9 0.0837(5) 0.0532(3) 0.0865(5) -0.0046(3) 0.0176(3) 0.0127(3)
O10 0.0562(9) 0.0706(10) 0.0604(9) 0.0031(7) -0.0184(7) -0.0210(8)
O11 0.0381(6) 0.0480(7) 0.0390(6) 0.0043(5) -0.0027(5) -0.0170(5)
C12 0.0396(9) 0.0616(13) 0.0640(12) -0.0013(10) -0.0034(8) -0.0208(9)
C13 0.0394(8) 0.0294(7) 0.0370(7) 0.0018(6) -0.0039(6) -0.0142(6)
O14 0.0509(7) 0.0348(6) 0.0428(6) 0.0073(5) 0.0072(5) -0.0102(5)
O15 0.0652(9) 0.0306(6) 0.0504(8) 0.0040(5) 0.0113(6) -0.0077(6)

loop_
_atom_type_symbol
_atom_type_description
_atom_type_scat_dispersion_real
_atom_type_scat_dispersion_imag
_atom_type_scat_source
C C 0.0033 0.0016 'International Tables Vol C Tables 4.2.6.8 and 6.1.1.4'
H H 0.0000 0.0000 'International Tables Vol C Tables 4.2.6.8 and 6.1.1.4'
O O 0.0106 0.0060 'International Tables Vol C Tables 4.2.6.8 and 6.1.1.4'
S S 0.1246 0.1234 'International Tables Vol C Tables 4.2.6.8 and 6.1.1.4'
Cl Cl 0.1484 0.1585 'International Tables Vol C Tables 4.2.6.8 and 6.1.1.4'

loop_
_geom_angle_atom_site_label_1
_geom_angle_atom_site_label_2
_geom_angle_atom_site_label_3
_geom_angle
_geom_angle_site_symmetry_1
_geom_angle_site_symmetry_3
_geom_angle_publ_flag
C7 C1 C5 90.10(14) . . ?
C7 C1 S2 111.98(12) . . ?
C5 C1 S2 104.18(11) . . ?
C7 C1 H1A 115.8 . . ?
C5 C1 H1A 115.8 . . ?
S2 C1 H1A 115.8 . . ?
C1 S2 C3 91.34(8) . . ?
O11 C3 C4 107.39(12) . . ?
O11 C3 S2 113.12(12) . . ?
C4 C3 S2 105.12(11) . . ?
O11 C3 H3A 110.3 . . ?
C4 C3 H3A 110.3 . . ?
S2 C3 H3A 110.3 . . ?
C13 C4 C5 113.41(13) . . ?
C13 C4 C3 110.62(13) . . ?
C5 C4 C3 107.52(13) . . ?
C13 C4 H4A 108.4 . . ?
C5 C4 H4A 108.4 . . ?
C3 C4 H4A 108.4 . . ?
C4 C5 C6 116.73(14) . . ?
C4 C5 C1 112.91(13) . . ?
C6 C5 C1 87.03(12) . . ?
C4 C5 H5A 112.6 . . ?
C6 C5 H5A 112.6 . . ?
C1 C5 H5A 112.6 . . ?
O10 C6 C5 134.90(18) . . ?
O10 C6 C7 133.78(17) . . ?
C5 C6 C7 90.80(14) . . ?
C6 C7 C1 87.08(13) . . ?
C6 C7 Cl8 119.31(14) . . ?
C1 C7 Cl8 120.19(14) . . ?
C6 C7 Cl9 107.15(13) . . ?
C1 C7 Cl9 110.41(13) . . ?
Cl8 C7 Cl9 110.38(10) . . ?
C3 O11 C12 112.98(14) . . ?
O11 C12 H12A 109.5 . . ?
O11 C12 H12B 109.5 . . ?
H12A C12 H12B 109.5 . . ?
O11 C12 H12C 109.5 . . ?
H12A C12 H12C 109.5 . . ?
H12B C12 H12C 109.5 . . ?
O14 C13 O15 124.07(15) . . ?
O14 C13 C4 123.54(15) . . ?
O15 C13 C4 112.38(14) . . ?
C13 O15 H15A 107(2) . . ?

loop_
_geom_bond_atom_site_label_1
_geom_bond_atom_site_label_2
_geom_bond_distance
_geom_bond_site_symmetry_2
_geom_bond_publ_flag
C1 C7 1.545(3) . ?
C1 C5 1.551(2) . ?
C1 S2 1.8077(19) . ?
C1 H1A 0.9800 . ?
S2 C3 1.8255(17) . ?
C3 O11 1.406(2) . ?
C3 C4 1.540(2) . ?
C3 H3A 0.9800 . ?
C4 C13 1.516(2) . ?
C4 C5 1.525(2) . ?
C4 H4A 0.9800 . ?
C5 C6 1.537(2) . ?
C5 H5A 0.9800 . ?
C6 O10 1.183(2) . ?
C6 C7 1.541(3) . ?
C7 Cl8 1.7476(18) . ?
C7 Cl9 1.784(2) . ?
O11 C12 1.429(2) . ?
C12 H12A 0.9600 . ?
C12 H12B 0.9600 . ?
C12 H12C 0.9600 . ?
C13 O14 1.214(2) . ?
C13 O15 1.313(2) . ?
O15 H15A 0.83(3) . ?
